data_4342493
loop_
_publ_author_name
'Gonz\'alez-Riopedre, Gustavo'
'Bermejo, Manuel R.'
'Fern\'andez-Garc\'ia, M Isabel'
'Gonz\'alez-Noya, Ana M'
'Pedrido, Rosa'
'Rodr\'iguez-Dout\'on, M Jes\'us'
'Maneiro, Marcelino'

_publ_section_title
;
 Alkali-Metal-Ion-Directed Self-Assembly of Redox-Active Manganese(III)
 Supramolecular Boxes.
;
_journal_issue 6
_journal_name_full 'Inorganic chemistry'
_journal_page_first 2512
_journal_page_last 2521
_journal_paper_doi 10.1021/ic501842x
_journal_volume 54
_journal_year 2015
_chemical_compound_source 'synthesis as described'
_chemical_formula_moiety 'C16 H16 N2 O4'
_chemical_formula_sum 'C16 H16 N2 O4'
_chemical_formula_weight 300.31
_chemical_name_systematic
;
 ?
;
_space_group_IT_number 2
_symmetry_cell_setting triclinic
_symmetry_Int_Tables_number 2
_symmetry_space_group_name_Hall '-P 1'
_symmetry_space_group_name_H-M 'P -1'
_atom_sites_solution_hydrogens geom
_atom_sites_solution_primary direct
_atom_sites_solution_secondary difmap
_audit_conform_dict_location ftp://ftp.iucr.org/pub/cif_core.dic
_audit_conform_dict_name cif_core.dic
_audit_conform_dict_version 2.3
_audit_creation_date 2006-04-05T16:30:58-00:00
_audit_creation_method 'WinGX routine CIF_UPDATE'
_cell_angle_alpha 94.310(8)
_cell_angle_beta 94.205(10)
_cell_angle_gamma 95.464(16)
_cell_formula_units_Z 2
_cell_length_a 6.545(3)
_cell_length_b 6.964(3)
_cell_length_c 15.297(8)
_cell_measurement_reflns_used 1123
_cell_measurement_temperature 100(2)
_cell_measurement_theta_max 26.3145
_cell_measurement_theta_min 2.6835
_cell_measurement_wavelength 0.71073
_cell_volume 689.8(6)
_computing_cell_refinement 'BRUKER SMART'
_computing_data_collection 'BRUKER SMART'
_computing_data_reduction 'BRUKER SAINT'
_computing_molecular_graphics 'Ortep-3 for Windows (Farrugia, 1997)'
_computing_publication_material 'WinGX publication routines (Farrugia, 1999)'
_computing_structure_refinement 'SHELXL-97 (Sheldrick, 1997)'
_computing_structure_solution 'Sir 97'
_diffrn_ambient_temperature 100(2)
_diffrn_measured_fraction_theta_full 0.987
_diffrn_measured_fraction_theta_max 0.987
_diffrn_measurement_device_type 'Smart-CCD-1000 BRUKER'
_diffrn_measurement_method 'omega scans'
_diffrn_radiation_monochromator graphite
_diffrn_radiation_probe x-ray
_diffrn_radiation_type MoK\a
_diffrn_radiation_wavelength 0.71073
_diffrn_reflns_av_R_equivalents 0.0414
_diffrn_reflns_av_unetI/netI 0.0717
_diffrn_reflns_limit_h_max 7
_diffrn_reflns_limit_h_min -7
_diffrn_reflns_limit_k_max 8
_diffrn_reflns_limit_k_min -8
_diffrn_reflns_limit_l_max 18
_diffrn_reflns_limit_l_min 0
_diffrn_reflns_number 2589
_diffrn_reflns_theta_full 25.68
_diffrn_reflns_theta_max 25.68
_diffrn_reflns_theta_min 1.34
_exptl_absorpt_coefficient_mu 0.105
_exptl_absorpt_correction_T_max 1
_exptl_absorpt_correction_T_min 0.616633
_exptl_absorpt_correction_type multi-scan
_exptl_absorpt_process_details 'BRUKER SADABS'
_exptl_crystal_colour Colourless
_exptl_crystal_density_diffrn 1.446
_exptl_crystal_density_method 'not measured'
_exptl_crystal_description plate
_exptl_crystal_F_000 316
_exptl_crystal_size_max 0.31
_exptl_crystal_size_mid 0.28
_exptl_crystal_size_min 0.06
_refine_diff_density_max 0.501
_refine_diff_density_min -0.457
_refine_diff_density_rms 0.103
_refine_ls_extinction_method none
_refine_ls_goodness_of_fit_ref 0.884
_refine_ls_hydrogen_treatment mixed
_refine_ls_matrix_type full
_refine_ls_number_parameters 247
_refine_ls_number_reflns 2589
_refine_ls_number_restraints 0
_refine_ls_restrained_S_all 0.884
_refine_ls_R_factor_all 0.1256
_refine_ls_R_factor_gt 0.0708
_refine_ls_shift/su_max 0
_refine_ls_shift/su_mean 0
_refine_ls_structure_factor_coef Fsqd
_refine_ls_weighting_details 'calc w=1/[\s^2^(Fo^2^)+(0.1426P)^2^+0.0000P] where P=(Fo^2^+2Fc^2^)/3'
_refine_ls_weighting_scheme calc
_refine_ls_wR_factor_gt 0.1799
_refine_ls_wR_factor_ref 0.2117
_reflns_number_gt 1390
_reflns_number_total 2589
_reflns_threshold_expression >2sigma(I)
_cod_data_source_file ic501842x_si_005.cif
_cod_data_source_block be12if2n
_cod_depositor_comments 'Adding full bibliography for 4342493--4342496.cif.'
_cod_original_cell_volume 689.9(6)
_cod_database_code 4342493

loop_
_symmetry_equiv_pos_as_xyz
'x, y, z'
'-x, -y, -z'

loop_
_atom_site_label
_atom_site_type_symbol
_atom_site_fract_x
_atom_site_fract_y
_atom_site_fract_z
_atom_site_U_iso_or_equiv
_atom_site_adp_type
_atom_site_occupancy
_atom_site_symmetry_multiplicity
_atom_site_calc_flag
O1 O -0.3460(3) 0.2905(3) 0.70754(16) 0.0269(6) Uani 1 1 d
C2 C -0.1890(5) 0.2472(4) 0.7635(2) 0.0199(8) Uani 1 1 d
C3 C -0.2243(5) 0.2202(5) 0.8499(2) 0.0271(8) Uani 1 1 d
C4 C -0.0709(5) 0.1698(4) 0.9079(2) 0.0244(8) Uani 1 1 d
C5 C 0.1255(5) 0.1454(4) 0.8792(2) 0.0236(8) Uani 1 1 d
C6 C 0.1631(5) 0.1769(5) 0.7941(2) 0.0228(8) Uani 1 1 d
C7 C 0.0099(5) 0.2322(4) 0.7342(2) 0.0195(7) Uani 1 1 d
C8 C 0.0475(5) 0.2790(4) 0.6437(2) 0.0194(7) Uani 1 1 d
O9 O -0.0970(3) 0.3199(3) 0.59155(14) 0.0246(6) Uani 1 1 d
N10 N 0.2380(4) 0.2759(4) 0.61696(18) 0.0217(7) Uani 1 1 d
C11 C 0.2883(5) 0.3248(5) 0.5297(2) 0.0218(8) Uani 1 1 d
C12 C 0.2201(5) 0.1595(5) 0.4596(2) 0.0233(8) Uani 1 1 d
N13 N 0.2730(4) 0.2090(4) 0.37315(18) 0.0212(7) Uani 1 1 d
C14 C 0.4641(5) 0.2066(4) 0.3473(2) 0.0215(8) Uani 1 1 d
O15 O 0.6095(3) 0.1674(3) 0.39916(14) 0.0266(6) Uani 1 1 d
C16 C 0.5034(5) 0.2548(4) 0.2562(2) 0.0200(8) Uani 1 1 d
C17 C 0.3455(5) 0.2619(4) 0.1907(2) 0.0221(8) Uani 1 1 d
C18 C 0.3885(5) 0.3102(5) 0.1080(2) 0.0251(8) Uani 1 1 d
C19 C 0.5913(5) 0.3486(5) 0.0880(2) 0.0243(8) Uani 1 1 d
C20 C 0.7511(5) 0.3403(5) 0.1516(2) 0.0240(8) Uani 1 1 d
C21 C 0.7094(5) 0.2916(4) 0.2353(2) 0.0210(8) Uani 1 1 d
O22 O 0.8673(3) 0.2798(3) 0.29609(15) 0.0266(6) Uani 1 1 d
H1 H -0.280(5) 0.308(5) 0.652(2) 0.032 Uiso 1 1 d
H3 H -0.356(6) 0.235(5) 0.868(2) 0.032 Uiso 1 1 d
H4 H -0.100(5) 0.140(5) 0.967(2) 0.032 Uiso 1 1 d
H5 H 0.232(5) 0.111(5) 0.921(2) 0.032 Uiso 1 1 d
H6 H 0.296(6) 0.171(5) 0.776(2) 0.032 Uiso 1 1 d
H10 H 0.338(6) 0.269(5) 0.660(2) 0.032 Uiso 1 1 d
H11A H 0.433(6) 0.363(5) 0.532(2) 0.032 Uiso 1 1 d
H11B H 0.238(5) 0.438(5) 0.517(2) 0.032 Uiso 1 1 d
H12A H 0.268(5) 0.048(5) 0.476(2) 0.032 Uiso 1 1 d
H12B H 0.063(6) 0.127(5) 0.459(2) 0.032 Uiso 1 1 d
H13 H 0.178(6) 0.227(5) 0.330(2) 0.032 Uiso 1 1 d
H17 H 0.195(5) 0.234(5) 0.206(2) 0.032 Uiso 1 1 d
H18 H 0.286(5) 0.299(5) 0.060(2) 0.032 Uiso 1 1 d
H19 H 0.622(5) 0.380(5) 0.027(2) 0.032 Uiso 1 1 d
H20 H 0.891(6) 0.379(5) 0.139(2) 0.032 Uiso 1 1 d
H22 H 0.809(6) 0.249(5) 0.346(2) 0.032 Uiso 1 1 d

loop_
_atom_site_aniso_label
_atom_site_aniso_U_11
_atom_site_aniso_U_22
_atom_site_aniso_U_33
_atom_site_aniso_U_23
_atom_site_aniso_U_13
_atom_site_aniso_U_12
O1 0.0138(12) 0.0369(14) 0.0339(14) 0.0054(11) 0.0040(10) 0.0185(10)
C2 0.0125(16) 0.0184(16) 0.0302(19) 0.0015(13) -0.0021(14) 0.0118(12)
C3 0.0199(19) 0.0284(19) 0.035(2) -0.0033(15) 0.0043(16) 0.0157(14)
C4 0.0246(19) 0.0214(17) 0.0292(19) 0.0023(14) 0.0042(16) 0.0104(14)
C5 0.0200(18) 0.0213(17) 0.032(2) 0.0039(14) -0.0019(15) 0.0151(13)
C6 0.0190(18) 0.0224(17) 0.0297(19) 0.0017(14) 0.0024(15) 0.0160(13)
C7 0.0144(17) 0.0172(16) 0.0280(18) -0.0006(13) -0.0019(14) 0.0127(12)
C8 0.0155(17) 0.0169(16) 0.0273(18) -0.0007(13) -0.0032(14) 0.0148(12)
O9 0.0173(13) 0.0303(13) 0.0293(13) 0.0049(10) 0.0001(10) 0.0174(10)
N10 0.0137(15) 0.0259(15) 0.0281(16) 0.0034(12) -0.0006(12) 0.0162(11)
C11 0.0134(17) 0.0253(18) 0.0302(19) 0.0091(15) 0.0013(14) 0.0145(13)
C12 0.0188(18) 0.0244(18) 0.0298(19) 0.0060(15) 0.0012(15) 0.0153(14)
N13 0.0129(15) 0.0261(15) 0.0272(16) 0.0046(12) -0.0003(12) 0.0143(11)
C14 0.0154(17) 0.0194(16) 0.0302(19) -0.0009(14) -0.0058(15) 0.0119(13)
O15 0.0166(13) 0.0344(14) 0.0322(14) 0.0076(10) 0.0011(10) 0.0170(10)
C16 0.0195(18) 0.0181(16) 0.0255(18) 0.0015(13) 0.0035(14) 0.0169(13)
C17 0.0162(18) 0.0232(17) 0.0282(19) 0.0011(14) -0.0021(15) 0.0126(13)
C18 0.0220(19) 0.0306(19) 0.0250(19) 0.0004(15) -0.0012(15) 0.0174(14)
C19 0.026(2) 0.0247(17) 0.0256(19) 0.0051(14) 0.0077(16) 0.0155(14)
C20 0.0184(18) 0.0252(18) 0.032(2) 0.0033(15) 0.0064(15) 0.0167(14)
C21 0.0138(17) 0.0185(16) 0.033(2) 0.0001(14) 0.0024(15) 0.0148(12)
O22 0.0164(13) 0.0367(14) 0.0304(14) 0.0065(11) 0.0027(10) 0.0181(10)

loop_
_atom_type_symbol
_atom_type_description
_atom_type_scat_dispersion_real
_atom_type_scat_dispersion_imag
_atom_type_scat_source
C C 0.0033 0.0016 'International Tables Vol C Tables 4.2.6.8 and 6.1.1.4'
H H 0 0 'International Tables Vol C Tables 4.2.6.8 and 6.1.1.4'
N N 0.0061 0.0033 'International Tables Vol C Tables 4.2.6.8 and 6.1.1.4'
O O 0.0106 0.006 'International Tables Vol C Tables 4.2.6.8 and 6.1.1.4'

loop_
_geom_angle_atom_site_label_1
_geom_angle_atom_site_label_2
_geom_angle_atom_site_label_3
_geom_angle
C2 O1 H1 103(2)
O1 C2 C3 119.3(3)
O1 C2 C7 120.5(3)
C3 C2 C7 120.1(3)
C4 C3 C2 121.0(3)
C4 C3 H3 120(2)
C2 C3 H3 119(2)
C3 C4 C5 119.9(3)
C3 C4 H4 121(2)
C5 C4 H4 119(2)
C6 C5 C4 119.3(3)
C6 C5 H5 122(2)
C4 C5 H5 119(2)
C5 C6 C7 121.7(3)
C5 C6 H6 120(2)
C7 C6 H6 118(2)
C6 C7 C2 117.8(3)
C6 C7 C8 123.4(3)
C2 C7 C8 118.8(3)
O9 C8 N10 119.9(3)
O9 C8 C7 120.8(3)
N10 C8 C7 119.3(3)
C8 N10 C11 122.5(3)
C8 N10 H10 116(2)
C11 N10 H10 121(2)
N10 C11 C12 112.2(3)
N10 C11 H11A 108(2)
C12 C11 H11A 112(2)
N10 C11 H11B 110(2)
C12 C11 H11B 113(2)
H11A C11 H11B 101(3)
N13 C12 C11 111.7(3)
N13 C12 H12A 114(2)
C11 C12 H12A 110(2)
N13 C12 H12B 109.3(18)
C11 C12 H12B 109.2(19)
H12A C12 H12B 102(3)
C14 N13 C12 122.7(3)
C14 N13 H13 114(2)
C12 N13 H13 123(2)
O15 C14 N13 120.8(3)
O15 C14 C16 120.2(3)
N13 C14 C16 119.0(3)
C17 C16 C21 118.8(3)
C17 C16 C14 122.7(3)
C21 C16 C14 118.5(3)
C18 C17 C16 120.8(3)
C18 C17 H17 120.7(18)
C16 C17 H17 118.5(18)
C17 C18 C19 120.3(3)
C17 C18 H18 122(2)
C19 C18 H18 117(2)
C20 C19 C18 120.1(3)
C20 C19 H19 120(2)
C18 C19 H19 120(2)
C19 C20 C21 120.1(3)
C19 C20 H20 119.7(19)
C21 C20 H20 120.0(19)
O22 C21 C20 119.4(3)
O22 C21 C16 120.6(3)
C20 C21 C16 120.0(3)
C21 O22 H22 106(2)

loop_
_geom_bond_atom_site_label_1
_geom_bond_atom_site_label_2
_geom_bond_distance
O1 C2 1.360(4)
O1 H1 0.99(4)
C2 C3 1.381(5)
C2 C7 1.418(4)
C3 C4 1.379(5)
C3 H3 0.94(4)
C4 C5 1.410(5)
C4 H4 0.98(3)
C5 C6 1.373(5)
C5 H5 0.97(3)
C6 C7 1.409(4)
C6 H6 0.94(4)
C7 C8 1.479(4)
C8 O9 1.260(4)
C8 N10 1.342(4)
N10 C11 1.455(4)
N10 H10 0.90(4)
C11 C12 1.523(5)
C11 H11A 0.96(4)
C11 H11B 0.91(4)
C12 N13 1.449(4)
C12 H12A 0.92(4)
C12 H12B 1.03(4)
N13 C14 1.340(4)
N13 H13 0.89(4)
C14 O15 1.257(4)
C14 C16 1.493(4)
C16 C17 1.393(4)
C16 C21 1.413(4)
C17 C18 1.375(4)
C17 H17 1.04(3)
C18 C19 1.390(5)
C18 H18 0.95(3)
C19 C20 1.384(5)
C19 H19 1.00(3)
C20 C21 1.388(4)
C20 H20 0.97(3)
C21 O22 1.351(4)
O22 H22 0.91(3)

loop_
_geom_torsion_atom_site_label_1
_geom_torsion_atom_site_label_2
_geom_torsion_atom_site_label_3
_geom_torsion_atom_site_label_4
_geom_torsion
O1 C2 C3 C4 177.8(3)
C7 C2 C3 C4 -3.0(5)
C2 C3 C4 C5 0.1(5)
C3 C4 C5 C6 1.6(5)
C4 C5 C6 C7 -0.4(5)
C5 C6 C7 C2 -2.4(5)
C5 C6 C7 C8 176.2(3)
O1 C2 C7 C6 -176.7(3)
C3 C2 C7 C6 4.1(4)
O1 C2 C7 C8 4.6(4)
C3 C2 C7 C8 -174.6(3)
C6 C7 C8 O9 177.0(3)
C2 C7 C8 O9 -4.3(4)
C6 C7 C8 N10 -2.3(5)
C2 C7 C8 N10 176.3(3)
O9 C8 N10 C11 2.2(4)
C7 C8 N10 C11 -178.5(3)
C8 N10 C11 C12 -78.3(4)
N10 C11 C12 N13 -179.4(2)
C11 C12 N13 C14 77.8(4)
C12 N13 C14 O15 -2.7(5)
C12 N13 C14 C16 178.4(3)
O15 C14 C16 C17 167.0(3)
N13 C14 C16 C17 -14.1(4)
O15 C14 C16 C21 -11.9(4)
N13 C14 C16 C21 167.0(3)
C21 C16 C17 C18 -2.2(4)
C14 C16 C17 C18 178.9(3)
C16 C17 C18 C19 1.5(5)
C17 C18 C19 C20 -0.7(5)
C18 C19 C20 C21 0.7(5)
C19 C20 C21 O22 178.5(3)
C19 C20 C21 C16 -1.4(4)
C17 C16 C21 O22 -177.8(3)
C14 C16 C21 O22 1.2(4)
C17 C16 C21 C20 2.2(4)
C14 C16 C21 C20 -178.9(3)
